data_2014611
loop_
_publ_author_name
'Joacim C. M. Gustafsson'
'Stefan T. Norberg'
'G\"oran Svensson'
'J\"orgen Albertsson'

_publ_section_title
;
 Two new phosphate langbeinites, Rb~2~YbTi(PO~4~)~3~ and
 Rb~2~Yb~0.32~Ti~1.68~(PO~4~)~3~, investigated at 293 and 150K
;
_journal_issue 2
_journal_name_full 'Acta Crystallographica Section C'
_journal_page_first i9
_journal_page_last i13
_journal_paper_doi 10.1107/S0108270104030525
_journal_volume 61
_journal_year 2005
_chemical_formula_iupac 'Rb2 Yb0.32 Ti1.68 (P O4)3'
_chemical_formula_moiety 'O12 P3 Rb2 Ti1.68 Yb0.32'
_chemical_formula_structural
;
  'Rb2 (Ti0.80 Yb0.20)(Ti0.88 Yb0.12) (P O4)3'
;
_chemical_formula_sum 'O12 P3 Rb2 Ti1.68 Yb0.32'
_chemical_formula_weight 591.07
_chemical_name_common Langbeinite
_space_group_IT_number 198
_symmetry_cell_setting cubic
_symmetry_space_group_name_Hall 'P 2ac 2ab 3'
_symmetry_space_group_name_H-M 'P 21 3'
_atom_type_scat_source 'Sasaki, S. Numerical tables of Anomalous Scattering Factors'
_audit_creation_method 'WinGX routine CIF_UPDATE'
_cell_angle_alpha 90
_cell_angle_beta 90
_cell_angle_gamma 90
_cell_formula_units_Z 4
_cell_length_a 10.2228(5)
_cell_length_b 10.2228(5)
_cell_length_c 10.2228(5)
_cell_measurement_reflns_used 7416
_cell_measurement_temperature 150(2)
_cell_measurement_theta_max 31.12
_cell_measurement_theta_min 3.46
_cell_volume 1068.34(9)
_computing_cell_refinement 'SAINT-Plus (Bruker, 1999)'
_computing_data_collection 'SMART-NT (Bruker, 1998)'
_computing_data_reduction
;
SAINT-Plus and SADABS (Sheldrick, 2001)
;
_computing_molecular_graphics
;
'Ortep-3 for Windows (Farrugia, 1997) and DIAMOND (Brandenburg, 2000)'
;
_computing_publication_material 'WinGX (Farrugia, 1999)'
_computing_structure_refinement 'SHELXL97 (Sheldrick, 1997)'
_computing_structure_solution 'Coordinates from (II) at 293K'
_diffrn_ambient_temperature 150(2)
_diffrn_measured_fraction_theta_full 0.977
_diffrn_measured_fraction_theta_max 0.977
_diffrn_measurement_device_type 'Bruker SMART CCD diffractometer'
_diffrn_measurement_method '\w scan'
_diffrn_radiation_monochromator graphite
_diffrn_radiation_type Synchrotron
_diffrn_radiation_wavelength 0.872
_diffrn_reflns_av_R_equivalents 0.085
_diffrn_reflns_limit_h_max 13
_diffrn_reflns_limit_h_min -12
_diffrn_reflns_limit_k_max 12
_diffrn_reflns_limit_k_min -13
_diffrn_reflns_limit_l_max 12
_diffrn_reflns_limit_l_min -12
_diffrn_reflns_number 7663
_diffrn_reflns_theta_full 34.12
_diffrn_reflns_theta_max 34.12
_diffrn_reflns_theta_min 3.46
_diffrn_standards_number 0
_exptl_absorpt_coefficient_mu 8.099
_exptl_absorpt_correction_T_max 0.96
_exptl_absorpt_correction_T_min 0.75
_exptl_absorpt_correction_type multi-scan
_exptl_absorpt_process_details '(SADABS; Sheldrick   2001)'
_exptl_crystal_colour blue
_exptl_crystal_density_diffrn 3.675
_exptl_crystal_density_method 'not measured'
_exptl_crystal_description plate
_exptl_crystal_F_000 1096
_exptl_crystal_size_max 0.04
_exptl_crystal_size_mid 0.04
_exptl_crystal_size_min 0.005
_refine_diff_density_max 0.615
_refine_diff_density_min -0.470
_refine_ls_abs_structure_details 'Flack (1983)'
_refine_ls_abs_structure_Flack 0.42(2)
_refine_ls_extinction_method none
_refine_ls_goodness_of_fit_ref 1.208
_refine_ls_matrix_type full
_refine_ls_number_constraints 8
_refine_ls_number_parameters 61
_refine_ls_number_reflns 785
_refine_ls_number_restraints 0
_refine_ls_restrained_S_all 1.208
_refine_ls_R_factor_all 0.0245
_refine_ls_R_factor_gt 0.0244
_refine_ls_shift/su_max 0.000
_refine_ls_shift/su_mean 0.000
_refine_ls_structure_factor_coef Fsqd
_refine_ls_weighting_details 'calc w=1/[\s^2^(Fo^2^)+(0.0264P)^2^+1.609P] where P=(Fo^2^+2Fc^2^)/3'
_refine_ls_weighting_scheme calc
_refine_ls_wR_factor_all 0.0631
_refine_ls_wR_factor_gt 0.0631
_refine_ls_wR_factor_ref 0.0631
_reflns_number_gt 784
_reflns_number_total 785
_reflns_threshold_expression 'F^2^ > 2\s(F^2^)'
_cod_data_source_file bc1051.cif
_cod_data_source_block II_150_K
_cod_database_code 2014611
_cod_database_fobs_code 2014611

loop_
_symmetry_equiv_pos_as_xyz
'x, y, z'
'-x+1/2, -y, z+1/2'
'x+1/2, -y+1/2, -z'
'-x, y+1/2, -z+1/2'
'y, z, x'
'-y+1/2, -z, x+1/2'
'y+1/2, -z+1/2, -x'
'-y, z+1/2, -x+1/2'
'z, x, y'
'-z, x+1/2, -y+1/2'
'-z+1/2, -x, y+1/2'
'z+1/2, -x+1/2, -y'

loop_
_atom_site_label
_atom_site_fract_x
_atom_site_fract_y
_atom_site_fract_z
_atom_site_U_iso_or_equiv
_atom_site_adp_type
_atom_site_calc_flag
_atom_site_refinement_flags
_atom_site_occupancy
_atom_site_disorder_assembly
_atom_site_disorder_group
_atom_site_type_symbol
Rb1 0.57007(5) 0.42993(5) -0.07007(5) 0.0157(2) Uani d S 1 . . Rb
Rb2 0.79247(5) 0.20753(5) -0.29247(5) 0.0177(2) Uani d S 1 . . Rb
Ti1 0.91673(5) 0.41673(5) 0.08327(5) 0.0087(3) Uani d SP 0.798(3) . . Ti
Yb1 0.91673(5) 0.41673(5) 0.08327(5) 0.0087(3) Uani d SP 0.202(3) . . Yb
Ti2 0.64739(6) 0.14739(6) 0.35261(6) 0.0111(3) Uani d SP 0.887(3) . . Ti
Yb2 0.64739(6) 0.14739(6) 0.35261(6) 0.0111(3) Uani d SP 0.113(3) . . Yb
P 0.73540(13) 0.12203(12) 0.04069(13) 0.0178(3) Uani d . 1 . . P
O1 0.5972(4) 0.1486(5) -0.0059(4) 0.0323(10) Uani d . 1 . . O
O2 0.8194(5) 0.2433(4) 0.0193(4) 0.0402(12) Uani d . 1 . . O
O3 0.7356(5) 0.0814(4) 0.1863(4) 0.0337(10) Uani d . 1 . . O
O4 0.7971(5) 0.0107(5) -0.0399(5) 0.0424(12) Uani d . 1 . . O

loop_
_atom_site_aniso_label
_atom_site_aniso_U_11
_atom_site_aniso_U_22
_atom_site_aniso_U_33
_atom_site_aniso_U_12
_atom_site_aniso_U_13
_atom_site_aniso_U_23
Rb1 0.0157(2) 0.0157(2) 0.0157(2) 0.00166(19) 0.00166(19) -0.00166(19)
Rb2 0.0177(2) 0.0177(2) 0.0177(2) 0.00028(19) 0.00028(19) -0.00028(19)
Ti1 0.0087(3) 0.0087(3) 0.0087(3) 0.00000(18) 0.00000(18) 0.00000(18)
Yb1 0.0087(3) 0.0087(3) 0.0087(3) 0.00000(18) 0.00000(18) 0.00000(18)
Ti2 0.0111(3) 0.0111(3) 0.0111(3) 0.0006(2) -0.0006(2) -0.0006(2)
Yb2 0.0111(3) 0.0111(3) 0.0111(3) 0.0006(2) -0.0006(2) -0.0006(2)
P 0.0199(6) 0.0141(6) 0.0195(6) -0.0011(5) -0.0006(5) -0.0006(5)
O1 0.033(2) 0.033(2) 0.031(2) 0.011(2) -0.0064(18) 0.0027(19)
O2 0.060(3) 0.031(2) 0.030(2) -0.017(2) 0.013(2) -0.001(2)
O3 0.043(2) 0.027(2) 0.031(2) -0.006(2) -0.0107(19) 0.0128(18)
O4 0.032(2) 0.032(2) 0.063(3) 0.005(2) -0.006(2) -0.021(2)

loop_
_geom_angle_atom_site_label_1
_geom_angle_atom_site_label_2
_geom_angle_atom_site_label_3
_geom_angle_site_symmetry_1
_geom_angle_site_symmetry_3
_geom_angle
O1 Rb1 O1 11_564 8_655 98.34(11)
O1 Rb1 O1 11_564 . 98.34(11)
O1 Rb1 O1 8_655 . 98.34(11)
O1 Rb1 O4 11_564 12_565 101.30(12)
O1 Rb1 O4 8_655 12_565 99.94(13)
O1 Rb1 O4 . 12_565 150.81(12)
O1 Rb1 O4 11_564 3_455 99.94(13)
O1 Rb1 O4 8_655 3_455 150.81(12)
O1 Rb1 O4 . 3_455 101.30(12)
O4 Rb1 O4 12_565 3_455 54.17(14)
O1 Rb1 O4 11_564 7_556 150.81(12)
O1 Rb1 O4 8_655 7_556 101.30(12)
O1 Rb1 O4 . 7_556 99.94(13)
O4 Rb1 O4 12_565 7_556 54.17(14)
O4 Rb1 O4 3_455 7_556 54.17(14)
O1 Rb1 O2 11_564 12_565 59.67(12)
O1 Rb1 O2 8_655 12_565 85.84(11)
O1 Rb1 O2 . 12_565 158.01(12)
O4 Rb1 O2 12_565 12_565 46.60(12)
O4 Rb1 O2 3_455 12_565 83.99(13)
O4 Rb1 O2 7_556 12_565 100.38(13)
O1 Rb1 O2 11_564 3_455 85.84(11)
O1 Rb1 O2 8_655 3_455 158.01(12)
O1 Rb1 O2 . 3_455 59.67(12)
O4 Rb1 O2 12_565 3_455 100.38(13)
O4 Rb1 O2 3_455 3_455 46.60(12)
O4 Rb1 O2 7_556 3_455 83.99(13)
O2 Rb1 O2 12_565 3_455 114.45(7)
O1 Rb1 O2 11_564 7_556 158.01(12)
O1 Rb1 O2 8_655 7_556 59.67(12)
O1 Rb1 O2 . 7_556 85.84(11)
O4 Rb1 O2 12_565 7_556 83.99(13)
O4 Rb1 O2 3_455 7_556 100.38(13)
O4 Rb1 O2 7_556 7_556 46.60(12)
O2 Rb1 O2 12_565 7_556 114.45(7)
O2 Rb1 O2 3_455 7_556 114.45(7)
O1 Rb1 O2 11_564 11_564 46.20(12)
O1 Rb1 O2 8_655 11_564 112.60(12)
O1 Rb1 O2 . 11_564 53.59(12)
O4 Rb1 O2 12_565 11_564 135.45(13)
O4 Rb1 O2 3_455 11_564 96.46(11)
O4 Rb1 O2 7_556 11_564 138.68(13)
O2 Rb1 O2 12_565 11_564 104.838(12)
O2 Rb1 O2 3_455 11_564 55.91(16)
O2 Rb1 O2 7_556 11_564 138.47(9)
O1 Rb1 O2 11_564 . 112.60(12)
O1 Rb1 O2 8_655 . 53.59(12)
O1 Rb1 O2 . . 46.20(12)
O4 Rb1 O2 12_565 . 138.68(13)
O4 Rb1 O2 3_455 . 135.45(13)
O4 Rb1 O2 7_556 . 96.46(11)
O2 Rb1 O2 12_565 . 138.47(9)
O2 Rb1 O2 3_455 . 104.838(12)
O2 Rb1 O2 7_556 . 55.91(16)
O2 Rb1 O2 11_564 . 85.86(11)
O1 Rb1 O2 11_564 8_655 53.59(12)
O1 Rb1 O2 8_655 8_655 46.20(12)
O1 Rb1 O2 . 8_655 112.60(12)
O4 Rb1 O2 12_565 8_655 96.46(11)
O4 Rb1 O2 3_455 8_655 138.68(13)
O4 Rb1 O2 7_556 8_655 135.45(13)
O2 Rb1 O2 12_565 8_655 55.91(16)
O2 Rb1 O2 3_455 8_655 138.47(9)
O2 Rb1 O2 7_556 8_655 104.838(12)
O2 Rb1 O2 11_564 8_655 85.86(11)
O2 Rb1 O2 . 8_655 85.86(11)
O3 Rb2 O3 2_654 10_644 91.74(12)
O3 Rb2 O3 2_654 5_654 91.74(12)
O3 Rb2 O3 10_644 5_654 91.74(12)
O3 Rb2 O2 2_654 8_655 164.89(12)
O3 Rb2 O2 10_644 8_655 80.10(13)
O3 Rb2 O2 5_654 8_655 101.13(12)
O3 Rb2 O2 2_654 11_564 80.10(13)
O3 Rb2 O2 10_644 11_564 101.13(12)
O3 Rb2 O2 5_654 11_564 164.89(12)
O2 Rb2 O2 8_655 11_564 88.97(14)
O3 Rb2 O2 2_654 . 101.13(12)
O3 Rb2 O2 10_644 . 164.89(12)
O3 Rb2 O2 5_654 . 80.10(13)
O2 Rb2 O2 8_655 . 88.97(14)
O2 Rb2 O2 11_564 . 88.97(14)
O3 Rb2 O4 2_654 11_564 82.24(13)
O3 Rb2 O4 10_644 11_564 56.55(12)
O3 Rb2 O4 5_654 11_564 147.25(12)
O2 Rb2 O4 8_655 11_564 82.65(12)
O2 Rb2 O4 11_564 11_564 44.59(11)
O2 Rb2 O4 . 11_564 132.65(12)
O3 Rb2 O4 2_654 8_655 147.25(12)
O3 Rb2 O4 10_644 8_655 82.24(13)
O3 Rb2 O4 5_654 8_655 56.55(12)
O2 Rb2 O4 8_655 8_655 44.59(11)
O2 Rb2 O4 11_564 8_655 132.65(12)
O2 Rb2 O4 . 8_655 82.65(12)
O4 Rb2 O4 11_564 8_655 119.16(3)
O3 Rb2 O4 2_654 . 56.55(12)
O3 Rb2 O4 10_644 . 147.25(12)
O3 Rb2 O4 5_654 . 82.24(13)
O2 Rb2 O4 8_655 . 132.65(12)
O2 Rb2 O4 11_564 . 82.65(12)
O2 Rb2 O4 . . 44.59(11)
O4 Rb2 O4 11_564 . 119.16(3)
O4 Rb2 O4 8_655 . 119.16(3)
O3 Rb2 O4 2_654 2_654 44.63(11)
O3 Rb2 O4 10_644 2_654 50.37(12)
O3 Rb2 O4 5_654 2_654 106.45(11)
O2 Rb2 O4 8_655 2_654 122.70(11)
O2 Rb2 O4 11_564 2_654 76.60(12)
O2 Rb2 O4 . 2_654 144.23(11)
O4 Rb2 O4 11_564 2_654 48.65(16)
O4 Rb2 O4 8_655 2_654 130.85(9)
O4 Rb2 O4 . 2_654 100.50(2)
O3 Rb2 O4 2_654 10_644 106.45(11)
O3 Rb2 O4 10_644 10_644 44.63(11)
O3 Rb2 O4 5_654 10_644 50.37(12)
O2 Rb2 O4 8_655 10_644 76.60(12)
O2 Rb2 O4 11_564 10_644 144.23(11)
O2 Rb2 O4 . 10_644 122.70(11)
O4 Rb2 O4 11_564 10_644 100.50(2)
O4 Rb2 O4 8_655 10_644 48.65(16)
O4 Rb2 O4 . 10_644 130.85(9)
O4 Rb2 O4 2_654 10_644 83.96(12)
O3 Rb2 O4 2_654 5_654 50.37(12)
O3 Rb2 O4 10_644 5_654 106.45(11)
O3 Rb2 O4 5_654 5_654 44.63(11)
O2 Rb2 O4 8_655 5_654 144.23(11)
O2 Rb2 O4 11_564 5_654 122.70(11)
O2 Rb2 O4 . 5_654 76.60(12)
O4 Rb2 O4 11_564 5_654 130.85(9)
O4 Rb2 O4 8_655 5_654 100.50(2)
O4 Rb2 O4 . 5_654 48.65(16)
O4 Rb2 O4 2_654 5_654 83.96(12)
O4 Rb2 O4 10_644 5_654 83.96(12)
O1 Ti1 O1 9_655 8_655 93.86(17)
O1 Ti1 O1 9_655 3 93.86(17)
O1 Ti1 O1 8_655 3 93.86(17)
O1 Ti1 O2 9_655 . 174.19(19)
O1 Ti1 O2 8_655 . 84.05(17)
O1 Ti1 O2 3 . 91.69(18)
O1 Ti1 O2 9_655 7_556 84.05(17)
O1 Ti1 O2 8_655 7_556 91.69(18)
O1 Ti1 O2 3 7_556 174.19(19)
O2 Ti1 O2 . 7_556 90.59(16)
O1 Ti1 O2 9_655 10_645 91.69(18)
O1 Ti1 O2 8_655 10_645 174.19(19)
O1 Ti1 O2 3 10_645 84.05(17)
O2 Ti1 O2 . 10_645 90.59(16)
O2 Ti1 O2 7_556 10_645 90.59(16)
O1 Ti1 Rb1 9_655 . 116.05(12)
O1 Ti1 Rb1 8_655 . 49.14(12)
O1 Ti1 Rb1 3 . 131.05(12)
O2 Ti1 Rb1 . . 58.62(15)
O2 Ti1 Rb1 7_556 . 54.47(15)
O2 Ti1 Rb1 10_645 . 129.19(12)
O1 Ti1 Rb1 9_655 2_665 49.14(12)
O1 Ti1 Rb1 8_655 2_665 131.05(12)
O1 Ti1 Rb1 3 2_665 116.05(12)
O2 Ti1 Rb1 . 2_665 129.19(12)
O2 Ti1 Rb1 7_556 2_665 58.62(15)
O2 Ti1 Rb1 10_645 2_665 54.47(15)
Rb1 Ti1 Rb1 . 2_665 112.784(10)
O1 Ti1 Rb1 9_655 3 131.05(12)
O1 Ti1 Rb1 8_655 3 116.05(12)
O1 Ti1 Rb1 3 3 49.14(12)
O2 Ti1 Rb1 . 3 54.47(15)
O2 Ti1 Rb1 7_556 3 129.19(12)
O2 Ti1 Rb1 10_645 3 58.62(15)
Rb1 Ti1 Rb1 . 3 112.784(10)
Rb1 Ti1 Rb1 2_665 3 112.784(10)
O4 Ti2 O4 6_554 2_655 86.8(2)
O4 Ti2 O4 6_554 11_565 86.8(2)
O4 Ti2 O4 2_655 11_565 86.8(2)
O4 Ti2 O3 6_554 10_645 173.3(2)
O4 Ti2 O3 2_655 10_645 86.55(18)
O4 Ti2 O3 11_565 10_645 93.69(19)
O4 Ti2 O3 6_554 7_556 93.69(19)
O4 Ti2 O3 2_655 7_556 173.3(2)
O4 Ti2 O3 11_565 7_556 86.55(18)
O3 Ti2 O3 10_645 7_556 93.06(16)
O4 Ti2 O3 6_554 . 86.55(18)
O4 Ti2 O3 2_655 . 93.69(19)
O4 Ti2 O3 11_565 . 173.3(2)
O3 Ti2 O3 10_645 . 93.06(16)
O3 Ti2 O3 7_556 . 93.06(16)
O4 Ti2 Rb1 6_554 4_645 52.47(14)
O4 Ti2 Rb1 2_655 4_645 52.47(14)
O4 Ti2 Rb1 11_565 4_645 52.47(14)
O3 Ti2 Rb1 10_645 4_645 123.07(12)
O3 Ti2 Rb1 7_556 4_645 123.07(12)
O3 Ti2 Rb1 . 4_645 123.07(12)
O4 Ti2 Rb2 6_554 1_556 129.47(14)
O4 Ti2 Rb2 2_655 1_556 61.63(16)
O4 Ti2 Rb2 11_565 1_556 55.43(16)
O3 Ti2 Rb2 10_645 1_556 46.95(12)
O3 Ti2 Rb2 7_556 1_556 113.50(12)
O3 Ti2 Rb2 . 1_556 130.42(12)
Rb1 Ti2 Rb2 4_645 1_556 77.133(15)
O4 Ti2 Rb2 6_554 2_655 61.63(16)
O4 Ti2 Rb2 2_655 2_655 55.43(16)
O4 Ti2 Rb2 11_565 2_655 129.47(14)
O3 Ti2 Rb2 10_645 2_655 113.50(12)
O3 Ti2 Rb2 7_556 2_655 130.42(12)
O3 Ti2 Rb2 . 2_655 46.95(11)
Rb1 Ti2 Rb2 4_645 2_655 77.133(15)
Rb2 Ti2 Rb2 1_556 2_655 115.190(11)
O4 Ti2 Rb2 6_554 3_455 55.43(16)
O4 Ti2 Rb2 2_655 3_455 129.47(14)
O4 Ti2 Rb2 11_565 3_455 61.63(16)
O3 Ti2 Rb2 10_645 3_455 130.42(12)
O3 Ti2 Rb2 7_556 3_455 46.95(12)
O3 Ti2 Rb2 . 3_455 113.50(12)
Rb1 Ti2 Rb2 4_645 3_455 77.133(15)
Rb2 Ti2 Rb2 1_556 3_455 115.190(11)
Rb2 Ti2 Rb2 2_655 3_455 115.190(11)
O1 P O2 . . 109.5(3)
O1 P O4 . . 110.3(3)
O2 P O4 . . 107.1(3)
O1 P O3 . . 110.6(3)
O2 P O3 . . 110.9(3)
O4 P O3 . . 108.4(3)
O1 P Rb1 . 3 166.51(18)
O2 P Rb1 . 3 65.3(2)
O4 P Rb1 . 3 61.98(18)
O3 P Rb1 . 3 82.79(19)
O2 P Yb1 . 3_455 124.2(2)
O4 P Yb1 . 3_455 95.92(18)
O3 P Yb1 . 3_455 108.53(18)
Rb1 P Yb1 3 3_455 157.75(4)
O1 P Rb2 . . 78.97(17)
O2 P Rb2 . . 64.60(18)
O4 P Rb2 . . 66.6(2)
O3 P Rb2 . . 170.44(19)
Rb1 P Rb2 3 . 87.65(3)
Yb1 P Rb2 3_455 . 80.50(3)
O1 P Rb1 . . 48.25(18)
O2 P Rb1 . . 61.8(2)
O4 P Rb1 . . 130.1(2)
O3 P Rb1 . . 121.14(19)
Rb1 P Rb1 3 . 126.76(4)
Yb1 P Rb1 3_455 . 64.41(2)
Rb2 P Rb1 . . 65.11(3)
O1 P Rb2 . 2_655 103.34(19)
O2 P Rb2 . 2_655 146.2(2)
O4 P Rb2 . 2_655 67.3(2)
O3 P Rb2 . 2_655 47.72(17)
Rb1 P Rb2 3 2_655 84.21(3)
Yb1 P Rb2 3_455 2_655 89.56(3)
Rb2 P Rb2 . 2_655 131.36(4)
Rb1 P Rb2 . 2_655 148.14(4)
P O1 Yb1 . 3_455 150.9(3)
P O1 Ti1 . 3_455 150.9(3)
P O1 Rb1 . . 109.3(2)
Yb1 O1 Rb1 3_455 . 98.17(14)
Ti1 O1 Rb1 3_455 . 98.17(14)
P O1 Rb2 . . 76.60(17)
Yb1 O1 Rb2 3_455 . 103.43(14)
Ti1 O1 Rb2 3_455 . 103.43(14)
Rb1 O1 Rb2 . . 73.07(10)
P O2 Ti1 . . 153.4(3)
P O2 Rb1 . 3 88.7(2)
Ti1 O2 Rb1 . 3 92.13(18)
P O2 Rb2 . . 90.1(2)
Ti1 O2 Rb2 . . 115.93(16)
Rb1 O2 Rb2 3 . 99.70(13)
P O2 Rb1 . . 94.3(2)
Ti1 O2 Rb1 . . 87.98(15)
Rb1 O2 Rb1 3 . 173.13(15)
Rb2 O2 Rb1 . . 74.14(11)
P O3 Ti2 . . 135.5(3)
P O3 Rb2 . 2_655 109.7(2)
Ti2 O3 Rb2 . 2_655 103.00(16)
P O3 Rb1 . 3 72.16(18)
Ti2 O3 Rb1 . 3 134.55(18)
Rb2 O3 Rb1 2_655 3 94.77(13)
P O4 Yb2 . 2_654 171.9(3)
P O4 Ti2 . 2_654 171.9(3)
P O4 Rb1 . 3 91.7(2)
Yb2 O4 Rb1 2_654 3 95.81(17)
Ti2 O4 Rb1 2_654 3 95.81(17)
P O4 Rb2 . . 87.8(2)
Yb2 O4 Rb2 2_654 . 93.79(19)
Ti2 O4 Rb2 2_654 . 93.79(19)
Rb1 O4 Rb2 3 . 100.39(15)
P O4 Rb2 . 2_655 88.7(2)
Yb2 O4 Rb2 2_654 2_655 87.54(17)
Ti2 O4 Rb2 2_654 2_655 87.54(17)
Rb1 O4 Rb2 3 2_655 95.71(14)
Rb2 O4 Rb2 . 2_655 163.62(16)

loop_
_geom_bond_atom_site_label_1
_geom_bond_atom_site_label_2
_geom_bond_site_symmetry_2
_geom_bond_distance
_geom_bond_publ_flag
Rb1 O1 11_564 2.963(5) ?
Rb1 O1 8_655 2.963(5) ?
Rb1 O1 . 2.963(5) ?
Rb1 O4 12_565 3.069(5) ?
Rb1 O4 3_455 3.069(5) ?
Rb1 O4 7_556 3.069(5) ?
Rb1 O2 12_565 3.158(5) ?
Rb1 O2 3_455 3.158(5) ?
Rb1 O2 7_556 3.158(5) ?
Rb1 O2 11_564 3.312(5) ?
Rb1 O2 . 3.312(5) ?
Rb1 O2 8_655 3.312(5) ?
Rb2 O3 2_654 2.976(4) ?
Rb2 O3 10_644 2.976(4) ?
Rb2 O3 5_654 2.976(4) ?
Rb2 O2 8_655 3.220(4) ?
Rb2 O2 11_564 3.220(4) ?
Rb2 O2 . 3.220(4) ?
Rb2 O4 11_564 3.274(6) ?
Rb2 O4 8_655 3.274(6) ?
Rb2 O4 . 3.274(6) ?
Rb2 O4 2_654 3.494(6) ?
Rb2 O4 10_644 3.494(6) ?
Rb2 O4 5_654 3.494(6) ?
Ti1 O1 9_655 2.115(4) ?
Ti1 O1 8_655 2.115(4) ?
Ti1 O1 3 2.115(4) ?
Ti1 O2 . 2.136(5) ?
Ti1 O2 7_556 2.136(5) ?
Ti1 O2 10_645 2.136(5) ?
Ti1 Rb1 2_665 3.8774(4) ?
Ti1 Rb1 3 3.8774(4) ?
Ti2 O4 6_554 2.035(5) ?
Ti2 O4 2_655 2.035(5) ?
Ti2 O4 11_565 2.035(5) ?
Ti2 O3 10_645 2.039(5) ?
Ti2 O3 7_556 2.039(5) ?
Ti2 O3 . 2.039(5) ?
Ti2 Rb1 4_645 3.8504(14) ?
Ti2 Rb2 1_556 3.9676(5) ?
Ti2 Rb2 2_655 3.9676(5) ?
Ti2 Rb2 3_455 3.9676(5) ?
P O1 . 1.516(4) ?
P O2 . 1.524(5) ?
P O4 . 1.540(5) ?
P O3 . 1.545(4) ?
P Rb1 3 3.4752(14) ?
P Yb1 3_455 3.5179(14) ?
P Rb2 2_655 3.7869(15) ?
O1 Yb1 3_455 2.115(4) ?
O1 Ti1 3_455 2.115(4) ?
O2 Rb1 3 3.158(5) ?
O3 Rb2 2_655 2.976(4) ?
O3 Rb1 3 3.622(5) ?
O4 Yb2 2_654 2.035(5) ?
O4 Ti2 2_654 2.035(5) ?
O4 Rb1 3 3.069(5) ?
O4 Rb2 2_655 3.494(6) ?
